data_1527916
loop_
_publ_author_name
'Pannetier, J.'
'Batail, P.'

_publ_section_title
;
 Pb4 Fe3 O8 Cl: Synthesis, crystal structure, and the thermal expansion
;
_journal_name_full 'Journal of Solid State Chemistry'
_journal_page_first 15
_journal_page_last 21
_journal_volume 39
_journal_year 1981
_chemical_formula_sum 'Cl Fe3 O8 Pb4'
_chemical_name_systematic 'Pb4 Fe3 O8 Cl'
_space_group_IT_number 123
_symmetry_space_group_name_Hall '-P 4 2'
_symmetry_space_group_name_H-M 'P 4/m m m'
_cell_angle_alpha 90
_cell_angle_beta 90
_cell_angle_gamma 90
_cell_formula_units_Z 1
_cell_length_a 3.9097
_cell_length_b 3.9097
_cell_length_c 15.2873
_cell_volume 233.678
_citation_journal_id_ASTM JSSCBI
_cod_data_source_file Pannetier_JSSCBI_1981_1503.cif
_cod_data_source_block Cl1Fe3O8Pb4
_cod_original_cell_volume 233.6779
_cod_original_formula_sum 'Cl1 Fe3 O8 Pb4'
_cod_database_code 1527916

loop_
_symmetry_equiv_pos_as_xyz
x,y,z
-y,x,z
-x,-y,z
y,-x,z
x,-y,-z
y,x,-z
-x,y,-z
-y,-x,-z
-x,-y,-z
y,-x,-z
x,y,-z
-y,x,-z
-x,y,z
-y,-x,z
x,-y,z
y,x,z

loop_
_atom_site_label
_atom_site_type_symbol
_atom_site_fract_x
_atom_site_fract_y
_atom_site_fract_z
_atom_site_occupancy
_atom_site_U_iso_or_equiv
Fe2 Fe+3 0 0 0.5 1 0.0
O3 O-2 0 0.5 0.5 1 0.0
Cl1 Cl-1 0 0 0 1 0.0
Pb1 Pb+2 0.5 0.5 0.1201 1 0.0
Pb2 Pb+2 0.5 0.5 0.3802 1 0.0
Fe1 Fe+3 0 0 0.244 1 0.0
O2 O-2 0 0 0.37 1 0.0
O1 O-2 0 0.5 0.212 1 0.0
